data_1570625
loop_
_publ_author_name
'Kato, Yugo'
'Nishimura, Kazutoshi'
'Nishii, Yuji'
'Hirano, Koji'

_publ_section_title
;
 Direct synthesis of spirobifluorenes by formal dehydrative coupling of
 biaryls and fluorenones.
;
_journal_issue 6
_journal_name_full 'Chemical science'
_journal_page_first 2112
_journal_page_last 2117
_journal_paper_doi 10.1039/d3sc05977d
_journal_volume 15
_journal_year 2024
_chemical_formula_moiety '0.25(C72 H76 N2)'
_chemical_formula_sum 'C18 H19 N0.5'
_chemical_formula_weight 242.34
_space_group_crystal_system monoclinic
_space_group_IT_number 14
_space_group_name_Hall '-P 2ybc'
_space_group_name_H-M_alt 'P 1 21/c 1'
_atom_sites_solution_hydrogens geom
_atom_sites_solution_primary dual
_audit_creation_date 2020-10-27
_audit_creation_method
;
Olex2 1.2
(compiled 2018.05.29 svn.r3508 for OlexSys, GUI svn.r5506)
;
_audit_update_record
;
2023-11-02 deposited with the CCDC.	2024-01-02 downloaded from the CCDC.
;
_cell_angle_alpha 90
_cell_angle_beta 97.3120(10)
_cell_angle_gamma 90
_cell_formula_units_Z 8
_cell_length_a 15.0249(2)
_cell_length_b 11.65340(10)
_cell_length_c 16.3566(2)
_cell_measurement_reflns_used 25676
_cell_measurement_temperature 263(2)
_cell_measurement_theta_max 73.8440
_cell_measurement_theta_min 3.7420
_cell_volume 2840.61(6)
_computing_cell_refinement 'CrysAlisPro 1.171.40.43a (Rigaku OD, 2019)'
_computing_data_collection 'CrysAlisPro 1.171.40.43a (Rigaku OD, 2019)'
_computing_data_reduction 'CrysAlisPro 1.171.40.43a (Rigaku OD, 2019)'
_computing_molecular_graphics 'Olex2 (Dolomanov et al., 2009)'
_computing_publication_material 'Olex2 (Dolomanov et al., 2009)'
_computing_structure_refinement 'ShelXL (Sheldrick, 2015)'
_computing_structure_solution 'ShelXT (Sheldrick, 2015)'
_diffrn_ambient_temperature 263(2)
_diffrn_detector 'CCD plate'
_diffrn_detector_area_resol_mean 10.0000
_diffrn_detector_type HyPix
_diffrn_measured_fraction_theta_full 1.000
_diffrn_measured_fraction_theta_max 0.994
_diffrn_measurement_details
;
List of Runs (angles in degrees, time in seconds):

  # Type    Start    End  Width  t~exp~   \w     \q     \k     \f   Frames
#--------------------------------------------------------------------------
  1  \w    -42.00 -17.00   0.50    0.13    --  -42.93  22.00-102.00   50
  2  \w    -86.00 -60.00   0.50    0.13    --  -42.93 -22.00  91.00   52
  3  \w     15.00  40.00   0.50    0.13    --   42.93 -22.00  91.00   50
  4  \w     16.00  79.00   0.50    0.13    --   42.93  22.00-102.00  126
  5  \w     82.00 108.00   0.50    0.48    --   76.50  22.00-102.00   52
  6  \w     27.00  52.00   0.50    0.48    --   76.50 -22.00  91.00   50
  7  \w    -55.00 -30.00   0.50    0.48    -- -106.00  22.00-102.00   50
  8  \w   -127.00 -93.00   0.50    0.48    -- -106.00 -22.00  91.00   68
  9  \w    -93.00 -12.00   0.50    0.13    --  -42.93 125.00 -30.00  162
 10  \w   -115.00 -70.00   0.50    0.13    --  -42.93-125.00-120.00   90
 11  \w     94.00 120.00   0.50    0.13    --   42.93  37.00 -30.00   52
 12  \w     65.00  91.00   0.50    0.13    --   42.93  37.00 -30.00   52
 13  \w     16.00  74.00   0.50    0.13    --   42.93  77.00 -30.00  116
 14  \w     16.00 116.00   0.50    0.13    --   42.93  77.00  30.00  200
 15  \w     29.00  60.00   0.50    0.13    --   42.93  37.00 -30.00   62
 16  \w     49.00  87.00   0.50    0.48    --   76.50  77.00 -60.00   76
 17  \w     48.00  84.00   0.50    0.48    --   76.50  77.00 -30.00   72
 18  \w     49.00  75.00   0.50    0.48    --   76.50  77.00  60.00   52
 19  \w     48.00 136.00   0.50    0.48    --   76.50  77.00  90.00  176
 20  \w     48.00  73.00   0.50    0.48    --   76.50  77.00  30.00   50
 21  \w     48.00 140.00   0.50    0.48    --   76.50  77.00   0.00  184
 22  \w     52.00  92.00   0.50    0.48    --   76.50  67.00  63.12   80
 23  \w     54.00  80.00   0.50    0.48    --   76.50  57.00  60.00   52
 24  \w    -99.00 -74.00   0.50    0.48    -- -106.00 -83.00 -11.83   50
 25  \w   -175.00-149.00   0.50    0.48    -- -106.00 -83.00 -11.83   52
 26  \w   -128.00 -80.00   0.50    0.48    -- -106.00  37.00  90.00   96
 27  \w   -100.00 -75.00   0.50    0.48    -- -106.00 -81.00  51.78   50
 28  \w   -135.00 -84.00   0.50    0.48    -- -106.00  77.00  30.00  102
 29  \w   -176.00-137.00   0.50    0.48    -- -106.00 -81.00  51.78   78
 30  \w    -76.00 -41.00   0.50    0.48    -- -106.00 125.00 -90.00   70
 31  \w   -119.00 -80.00   0.50    0.48    -- -106.00 -70.00  44.16   78
 32  \w    -78.00 -52.00   0.50    0.48    -- -106.00  77.00  30.00   52
 33  \w   -176.00 -82.00   0.50    0.48    -- -106.00 -69.00 -16.86  188
 34  \w   -175.00 -77.00   0.50    0.48    -- -106.00 -77.00  60.00  196
 35  \w   -173.00 -82.00   0.50    0.48    -- -106.00 -65.00  24.26  182
 36  \w   -106.00 -77.00   0.50    0.48    -- -106.00 -79.00  35.95   58
 37  \w   -177.00-151.00   0.50    0.48    -- -106.00 -77.00   0.00   52
 38  \w   -113.00 -79.00   0.50    0.48    -- -106.00 -77.00   0.00   68
 39  \w   -102.00 -77.00   0.50    0.48    -- -106.00 -76.00 -37.73   50
 40  \w   -101.00 -76.00   0.50    0.48    -- -106.00 -79.00 -22.45   50
 41  \w   -156.00-130.00   0.50    0.48    -- -106.00 -76.00 -37.73   52
 42  \w   -125.00 -42.00   0.50    0.48    -- -106.00  57.00-120.00  166
 43  \w   -107.00 -78.00   0.50    0.48    -- -106.00 -75.00  17.43   58
 44  \w   -167.00 -80.00   0.50    0.48    -- -106.00 -71.00   3.31  174
 45  \w   -166.00-128.00   0.50    0.48    -- -106.00 -77.00  90.00   76
 46  \w   -147.00-110.00   0.50    0.48    -- -106.00 -75.00  17.43   74
 47  \w   -177.00 -93.00   0.50    0.48    -- -106.00 -99.00  90.00  168
 48  \w   -109.00 -50.00   0.50    0.48    -- -106.00  37.00  30.00  118
 49  \w   -168.00 -79.00   0.50    0.48    -- -106.00 -72.00 -72.33  178
 50  \w   -173.00-147.00   0.50    0.48    -- -106.00 -79.00 -22.45   52
 51  \w   -102.00 -77.00   0.50    0.48    -- -106.00 -79.00  28.86   50
 52  \w    -80.00 -35.00   0.50    0.48    -- -106.00 125.00-150.00   90
 53  \w   -112.00 -87.00   0.50    0.48    -- -106.00 125.00 -30.00   50
 54  \w    -66.00 -41.00   0.50    0.48    -- -106.00 125.00 -30.00   50
 55  \w   -170.00-144.00   0.50    0.48    -- -106.00 -79.00  28.86   52
 56  \w   -126.00 -81.00   0.50    0.48    -- -106.00 -75.00 -42.88   90
 57  \w   -103.00 -78.00   0.50    0.48    -- -106.00 -77.00 -30.00   50
 58  \w   -177.00-108.00   0.50    0.48    -- -106.00 -89.00 -36.55  138
 59  \w   -101.00 -76.00   0.50    0.48    -- -106.00 -89.00 -36.55   50
 60  \w   -170.00-145.00   0.50    0.48    -- -106.00 -84.00  73.94   50
 61  \w   -102.00 -77.00   0.50    0.48    -- -106.00 -84.00  73.94   50
 62  \w   -103.00 -77.00   0.50    0.48    -- -106.00 -77.00 -60.00   52
 63  \w   -149.00-113.00   0.50    0.48    -- -106.00 -77.00 -60.00   72
 64  \w   -114.00 -75.00   0.50    0.48    -- -106.00 125.00-120.00   78
 65  \w    -71.00 -40.00   0.50    0.48    -- -106.00  37.00  90.00   62
 66  \w   -104.00 -79.00   0.50    0.48    -- -106.00 -74.00  48.18   50
 67  \w   -103.00 -78.00   0.50    0.48    -- -106.00 -74.00   0.45   50
 68  \w   -103.00 -78.00   0.50    0.48    -- -106.00 -74.00 -18.07   50
 69  \w   -104.00 -79.00   0.50    0.48    -- -106.00 -77.00  17.44   50
 70  \w   -101.00 -76.00   0.50    0.48    -- -106.00 -89.00  74.68   50
 71  \w   -125.00 -34.00   0.50    0.48    -- -106.00  57.00  90.00  182
;
_diffrn_measurement_device 'four-circle diffractometer'
_diffrn_measurement_device_type 'XtaLAB Synergy, Single source at offset/far, HyPix'
_diffrn_measurement_method '\w scans'
_diffrn_orient_matrix_type 'CrysAlisPro convention (1999,Acta A55,543-557)'
_diffrn_orient_matrix_UB_11 0.0026383000
_diffrn_orient_matrix_UB_12 -0.0387312000
_diffrn_orient_matrix_UB_13 0.0903505000
_diffrn_orient_matrix_UB_21 -0.1032730000
_diffrn_orient_matrix_UB_22 0.0039229000
_diffrn_orient_matrix_UB_23 -0.0087193000
_diffrn_orient_matrix_UB_31 -0.0040326000
_diffrn_orient_matrix_UB_32 -0.1263099000
_diffrn_orient_matrix_UB_33 -0.0279267000
_diffrn_radiation_monochromator mirror
_diffrn_radiation_probe x-ray
_diffrn_radiation_type CuK\a
_diffrn_radiation_wavelength 1.54184
_diffrn_reflns_av_R_equivalents 0.0339
_diffrn_reflns_av_unetI/netI 0.0220
_diffrn_reflns_Laue_measured_fraction_full 1.000
_diffrn_reflns_Laue_measured_fraction_max 0.994
_diffrn_reflns_limit_h_max 18
_diffrn_reflns_limit_h_min -18
_diffrn_reflns_limit_k_max 13
_diffrn_reflns_limit_k_min -14
_diffrn_reflns_limit_l_max 18
_diffrn_reflns_limit_l_min -20
_diffrn_reflns_number 54897
_diffrn_reflns_point_group_measured_fraction_full 1.000
_diffrn_reflns_point_group_measured_fraction_max 0.994
_diffrn_reflns_theta_full 67.684
_diffrn_reflns_theta_max 74.170
_diffrn_reflns_theta_min 4.672
_diffrn_source 'micro-focus sealed X-ray tube'
_diffrn_source_type 'PhotonJet (Cu) X-ray Source'
_exptl_absorpt_coefficient_mu 0.484
_exptl_absorpt_correction_T_max 1.00000
_exptl_absorpt_correction_T_min 0.62426
_exptl_absorpt_correction_type multi-scan
_exptl_absorpt_process_details
;
CrysAlisPro 1.171.40.43a (Rigaku Oxford Diffraction, 2019)
Empirical absorption correction using spherical harmonics,
 implemented in SCALE3 ABSPACK scaling algorithm.
;
_exptl_crystal_colour yellow
_exptl_crystal_colour_primary yellow
_exptl_crystal_density_diffrn 1.133
_exptl_crystal_description prism
_exptl_crystal_F_000 1044
_exptl_crystal_size_max 0.482
_exptl_crystal_size_mid 0.275
_exptl_crystal_size_min 0.129
_refine_diff_density_max 0.213
_refine_diff_density_min -0.289
_refine_diff_density_rms 0.037
_refine_ls_extinction_method none
_refine_ls_goodness_of_fit_ref 1.061
_refine_ls_hydrogen_treatment constr
_refine_ls_matrix_type full
_refine_ls_number_parameters 436
_refine_ls_number_reflns 5760
_refine_ls_number_restraints 36
_refine_ls_restrained_S_all 1.062
_refine_ls_R_factor_all 0.0581
_refine_ls_R_factor_gt 0.0530
_refine_ls_shift/su_max 0.000
_refine_ls_shift/su_mean 0.000
_refine_ls_structure_factor_coef Fsqd
_refine_ls_weighting_details 'w=1/[\s^2^(Fo^2^)+(0.0791P)^2^+0.3871P] where P=(Fo^2^+2Fc^2^)/3'
_refine_ls_weighting_scheme calc
_refine_ls_wR_factor_gt 0.1437
_refine_ls_wR_factor_ref 0.1500
_reflns_Friedel_coverage 0.000
_reflns_number_gt 5029
_reflns_number_total 5760
_reflns_threshold_expression 'I > 2\s(I)'
_cod_data_source_file d3sc05977d2.cif
_cod_data_source_block kato_201027_2
_cod_depositor_comments 'Adding full bibliography for 1570621--1570629.cif.'
_cod_original_formula_sum 'C18 H19 N0.50'
_cod_database_code 1570625
_shelx_shelxl_version_number 2017/1
_chemical_oxdiff_formula 'C17 H18 N2'
_shelx_space_group_comment
;
The symmetry employed for this shelxl refinement is uniquely defined
by the following loop, which should always be used as a source of
symmetry information in preference to the above space-group names.
They are only intended as comments.
;
_reflns_odcompleteness_completeness 99.95
_reflns_odcompleteness_iscentric 1
_reflns_odcompleteness_theta 71.98
_olex2_refinement_description
;
1. Fixed Uiso
 At 1.2 times of:
  All C(H) groups, All C(H,H) groups, All C(H,H,H,H) groups
 At 1.5 times of:
  All C(H,H,H) groups
2. Uiso/Uaniso restraints and constraints
Uanis(C0AA) \\sim Ueq, Uanis(C7) \\sim Ueq, Uanis(C11) \\sim Ueq, Uanis(C9)
\\sim Ueq: with sigma of 0.1 and sigma for terminal atoms of 0.2
Uanis(C5) \\sim Ueq, Uanis(C4) \\sim Ueq: with sigma of 0.1 and sigma for
terminal atoms of 0.2
3. Others
 Sof(H00C)=Sof(H00D)=Sof(C1)=Sof(H1A)=Sof(H1B)=Sof(C2)=Sof(H2A)=Sof(H2B)=
 Sof(C3)=Sof(H3A)=Sof(H3B)=Sof(C4)=Sof(H4A)=Sof(H4B)=Sof(C5)=Sof(H5A)=Sof(H5B)=
 Sof(C6)=Sof(H6A)=Sof(H6B)=Sof(C7)=Sof(H7A)=Sof(H7B)=Sof(C8)=Sof(H8A)=Sof(H8B)=
 Sof(C9)=Sof(H9A)=Sof(H9B)=Sof(C11)=Sof(H11A)=Sof(H11B)=Sof(C0AA)=Sof(H0AB)=
 Sof(H0AC)=Sof(H0AD)=1-FVAR(1)
 Sof(H00A)=Sof(H00B)=Sof(C00R)=Sof(H00H)=Sof(H00R)=Sof(C00S)=Sof(H00S)=
 Sof(H00T)=Sof(C00T)=Sof(H00U)=Sof(H00V)=Sof(C00U)=Sof(H00W)=Sof(H00X)=
 Sof(C00V)=Sof(H00Y)=Sof(H)=Sof(C00W)=Sof(H00Z)=Sof(HA)=Sof(C00X)=Sof(H00)=
 Sof(HB)=Sof(C00Y)=Sof(H0AA)=Sof(HC)=Sof(C00Z)=Sof(H1AA)=Sof(HD)=Sof(C010)=
 Sof(H01A)=Sof(H01B)=Sof(C011)=Sof(H01C)=Sof(H01D)=Sof(H01E)=FVAR(1)
4.a Secondary CH2 refined with riding coordinates:
 C00H(H00A,H00B), C00H(H00C,H00D), C00R(H00H,H00R), C00S(H00S,H00T), C00T(H00U,
 H00V), C00U(H00W,H00X), C00V(H00Y,H), C00W(H00Z,HA), C00X(H00,HB), C00Y(H0AA,
 HC), C00Z(H1AA,HD), C010(H01A,H01B), C1(H1A,H1B), C2(H2A,H2B), C3(H3A,H3B),
 C4(H4A,H4B), C5(H5A,H5B), C6(H6A,H6B), C7(H7A,H7B), C8(H8A,H8B), C9(H9A,H9B),
 C11(H11A,H11B)
4.b Aromatic/amide H refined with riding coordinates:
 C004(H004), C00E(H00E), C00F(H00F), C00G(H00G), C00I(H00I), C00J(H00J),
 C00K(H00K), C00L(H00L), C00M(H00M), C00N(H00N), C00O(H00O), C00P(H00P),
 C00Q(H00Q)
4.c Idealised Me refined as rotating group:
 C011(H01C,H01D,H01E), C0AA(H0AB,H0AC,H0AD)
;
_olex2_submission_special_instructions 'No special instructions were received'
_oxdiff_exptl_absorpt_empirical_details
;
Empirical correction (ABSPACK) includes:
- Absorption correction using spherical harmonics
- Frame scaling
;
_oxdiff_exptl_absorpt_empirical_full_max 2.416
_oxdiff_exptl_absorpt_empirical_full_min 0.534

loop_
_space_group_symop_operation_xyz
'x, y, z'
'-x, y+1/2, -z+1/2'
'-x, -y, -z'
'x, -y-1/2, z-1/2'

loop_
_atom_site_label
_atom_site_type_symbol
_atom_site_fract_x
_atom_site_fract_y
_atom_site_fract_z
_atom_site_U_iso_or_equiv
_atom_site_adp_type
_atom_site_occupancy
_atom_site_site_symmetry_order
_atom_site_calc_flag
_atom_site_refinement_flags_posn
_atom_site_refinement_flags_adp
_atom_site_refinement_flags_occupancy
_atom_site_disorder_assembly
_atom_site_disorder_group
N001 N 0.82491(7) 0.45545(8) 0.43570(7) 0.0546(3) Uani 1 1 d . . . . .
C002 C 1.05905(7) 0.41584(9) 0.53634(6) 0.0438(2) Uani 1 1 d . . . . .
C003 C 0.91458(8) 0.46615(9) 0.47000(6) 0.0455(3) Uani 1 1 d . . . . .
C004 C 0.97197(8) 0.38211(9) 0.50579(6) 0.0457(3) Uani 1 1 d . . . . .
H004 H 0.953299 0.306390 0.509348 0.055 Uiso 1 1 calc R . . . .
C005 C 0.86346(8) 0.64156(10) 0.42407(7) 0.0487(3) Uani 1 1 d . . . . .
C006 C 0.79653(8) 0.56256(10) 0.40843(8) 0.0547(3) Uani 1 1 d . . . . .
C007 C 0.83198(8) 0.75897(10) 0.39373(7) 0.0509(3) Uani 1 1 d . . . . .
C008 C 0.84184(9) 0.85716(10) 0.45594(7) 0.0540(3) Uani 1 1 d . . . . .
C009 C 0.88120(8) 0.80805(11) 0.32525(7) 0.0536(3) Uani 1 1 d . . . . .
C00A C 0.73325(9) 0.73281(12) 0.36282(8) 0.0591(3) Uani 1 1 d . . . . .
C00B C 0.71342(9) 0.61555(12) 0.37092(9) 0.0631(3) Uani 1 1 d . . . . .
C00C C 0.90989(10) 0.91945(11) 0.34398(8) 0.0605(3) Uani 1 1 d . . . . .
C00D C 0.88547(10) 0.95034(10) 0.42505(8) 0.0600(3) Uani 1 1 d . . . . .
C00E C 0.81233(11) 0.86358(13) 0.53239(8) 0.0672(4) Uani 1 1 d . . . . .
H00E H 0.783388 0.801732 0.553420 0.081 Uiso 1 1 calc R . . . .
C00F C 0.89686(10) 0.75687(13) 0.25191(8) 0.0654(4) Uani 1 1 d . . . . .
H00F H 0.877817 0.682203 0.239581 0.078 Uiso 1 1 calc R . . . .
C00G C 0.66718(10) 0.80895(15) 0.33197(10) 0.0753(4) Uani 1 1 d . . . . .
H00G H 0.680328 0.886344 0.326508 0.090 Uiso 1 1 calc R . . . .
C00H C 0.77762(11) 0.34697(12) 0.42234(12) 0.0809(5) Uani 1 1 d . . . . .
H00A H 0.791092 0.302213 0.472387 0.097 Uiso 0.641(4) 1 calc R . P A 1
H00B H 0.713913 0.363900 0.416524 0.097 Uiso 0.641(4) 1 calc R . P A 1
H00C H 0.714011 0.354610 0.426260 0.097 Uiso 0.359(4) 1 calc R . P A 2
H00D H 0.803229 0.287708 0.459829 0.097 Uiso 0.359(4) 1 calc R . P A 2
C00I C 0.87051(14) 1.05653(14) 0.54688(11) 0.0837(5) Uani 1 1 d . . . . .
H00I H 0.879808 1.123252 0.577991 0.100 Uiso 1 1 calc R . . . .
C00J C 0.82699(13) 0.96517(14) 0.57735(10) 0.0809(5) Uani 1 1 d . . . . .
H00J H 0.807015 0.971167 0.628712 0.097 Uiso 1 1 calc R . . . .
C00K C 0.90045(13) 1.05039(12) 0.47095(10) 0.0760(4) Uani 1 1 d . . . . .
H00K H 0.930202 1.112128 0.450682 0.091 Uiso 1 1 calc R . . . .
C00L C 0.94135(13) 0.81889(16) 0.19734(10) 0.0805(5) Uani 1 1 d . . . . .
H00L H 0.952574 0.785359 0.148081 0.097 Uiso 1 1 calc R . . . .
C00M C 0.96915(14) 0.92965(17) 0.21525(10) 0.0892(5) Uani 1 1 d . . . . .
H00M H 0.998239 0.970386 0.177571 0.107 Uiso 1 1 calc R . . . .
C00N C 0.95440(13) 0.98121(14) 0.28856(10) 0.0818(5) Uani 1 1 d . . . . .
H00N H 0.973862 1.055787 0.300614 0.098 Uiso 1 1 calc R . . . .
C00O C 0.62675(11) 0.57593(16) 0.34737(12) 0.0867(5) Uani 1 1 d . . . . .
H00O H 0.612831 0.498670 0.352221 0.104 Uiso 1 1 calc R . . . .
C00P C 0.56150(12) 0.65412(19) 0.31648(15) 0.1042(7) Uani 1 1 d . . . . .
H00P H 0.503290 0.628519 0.300313 0.125 Uiso 1 1 calc R . . . .
C00Q C 0.58085(12) 0.76842(19) 0.30923(14) 0.0970(6) Uani 1 1 d . . . . .
H00Q H 0.535633 0.819181 0.288857 0.116 Uiso 1 1 calc R . . . .
C00R C 0.79247(18) 0.2751(2) 0.35574(17) 0.0668(7) Uani 0.641(4) 1 d . . P A 1
H00H H 0.768069 0.199559 0.364027 0.080 Uiso 0.641(4) 1 calc R . P A 1
H00R H 0.856504 0.266994 0.354335 0.080 Uiso 0.641(4) 1 calc R . P A 1
C00S C 0.7490(3) 0.3233(2) 0.27358(18) 0.0864(9) Uani 0.641(4) 1 d . . P A 1
H00S H 0.684644 0.328046 0.274566 0.104 Uiso 0.641(4) 1 calc R . P A 1
H00T H 0.771001 0.400654 0.267247 0.104 Uiso 0.641(4) 1 calc R . P A 1
C00T C 0.6127(4) -0.0758(4) 0.1007(3) 0.0958(12) Uani 0.641(4) 1 d . . P A 1
H00U H 0.588101 -0.055777 0.150785 0.115 Uiso 0.641(4) 1 calc R . P A 1
H00V H 0.584249 -0.027259 0.056738 0.115 Uiso 0.641(4) 1 calc R . P A 1
C00U C 0.5905(3) -0.2014(5) 0.0794(3) 0.0950(11) Uani 0.641(4) 1 d . . P A 1
H00W H 0.614605 -0.220201 0.028779 0.114 Uiso 0.641(4) 1 calc R . P A 1
H00X H 0.621014 -0.249328 0.122680 0.114 Uiso 0.641(4) 1 calc R . P A 1
C00V C 0.7275(2) 0.1337(3) 0.19955(18) 0.0840(9) Uani 0.641(4) 1 d . . P A 1
H00Y H 0.663556 0.138670 0.202418 0.101 Uiso 0.641(4) 1 calc R . P A 1
H H 0.754711 0.091979 0.247657 0.101 Uiso 0.641(4) 1 calc R . P A 1
C00W C 0.4931(5) -0.2315(5) 0.0688(3) 0.1097(14) Uani 0.641(4) 1 d . . P A 1
H00Z H 0.461684 -0.184014 0.025680 0.132 Uiso 0.641(4) 1 calc R . P A 1
HA H 0.468469 -0.215141 0.119573 0.132 Uiso 0.641(4) 1 calc R . P A 1
C00X C 0.7666(3) 0.2536(3) 0.2007(2) 0.0991(11) Uani 0.641(4) 1 d . . P A 1
H00 H 0.830959 0.247874 0.200226 0.119 Uiso 0.641(4) 1 calc R . P A 1
HB H 0.741744 0.293287 0.150874 0.119 Uiso 0.641(4) 1 calc R . P A 1
C00Y C 0.7146(3) -0.0519(4) 0.1128(2) 0.0968(10) Uani 0.641(4) 1 d . . P A 1
H0AA H 0.740555 -0.092184 0.161990 0.116 Uiso 0.641(4) 1 calc R . P A 1
HC H 0.739832 -0.085393 0.066582 0.116 Uiso 0.641(4) 1 calc R . P A 1
C00Z C 0.7437(3) 0.0669(3) 0.1203(2) 0.1002(11) Uani 0.641(4) 1 d . . P A 1
H1AA H 0.713869 0.108497 0.073219 0.120 Uiso 0.641(4) 1 calc R . P A 1
HD H 0.807504 0.068793 0.116235 0.120 Uiso 0.641(4) 1 calc R . P A 1
C010 C 0.4775(4) -0.3569(6) 0.0466(5) 0.146(2) Uani 0.641(4) 1 d . . P A 1
H01A H 0.504462 -0.372995 -0.002954 0.175 Uiso 0.641(4) 1 calc R . P A 1
H01B H 0.508245 -0.403508 0.090579 0.175 Uiso 0.641(4) 1 calc R . P A 1
C011 C 0.3823(5) -0.3925(8) 0.0328(8) 0.178(4) Uani 0.641(4) 1 d . . P A 1
H01C H 0.377143 -0.463553 0.002909 0.267 Uiso 0.641(4) 1 calc GR . P A 1
H01D H 0.347602 -0.334475 0.001554 0.267 Uiso 0.641(4) 1 calc GR . P A 1
H01E H 0.360319 -0.402439 0.084937 0.267 Uiso 0.641(4) 1 calc GR . P A 1
C1 C 0.8001(5) 0.3211(5) 0.3150(4) 0.0871(16) Uani 0.359(4) 1 d . . P A 2
H1A H 0.775202 0.383547 0.280116 0.105 Uiso 0.359(4) 1 calc R . P A 2
H1B H 0.864404 0.319512 0.313339 0.105 Uiso 0.359(4) 1 calc R . P A 2
C2 C 0.7603(5) 0.2109(5) 0.2827(4) 0.119(3) Uani 0.359(4) 1 d . . P A 2
H2A H 0.695353 0.217187 0.275321 0.143 Uiso 0.359(4) 1 calc R . P A 2
H2B H 0.777017 0.150348 0.322352 0.143 Uiso 0.359(4) 1 calc R . P A 2
C3 C 0.7947(6) 0.1773(10) 0.1940(4) 0.122(3) Uani 0.359(4) 1 d . . P A 2
H3A H 0.773072 0.231912 0.151287 0.147 Uiso 0.359(4) 1 calc R . P A 2
H3B H 0.859650 0.173604 0.198838 0.147 Uiso 0.359(4) 1 calc R . P A 2
C4 C 0.6863(5) 0.0400(12) 0.1417(5) 0.150(5) Uani 0.359(4) 1 d . U P A 2
H4A H 0.677279 0.094230 0.096424 0.180 Uiso 0.359(4) 1 calc R . P A 2
H4B H 0.641353 0.056758 0.177725 0.180 Uiso 0.359(4) 1 calc R . P A 2
C5 C 0.7520(18) 0.0575(12) 0.1762(8) 0.325(14) Uani 0.359(4) 1 d . U P A 2
H5A H 0.794700 0.014309 0.148682 0.390 Uiso 0.359(4) 1 calc R . P A 2
H5B H 0.751269 0.021547 0.229637 0.390 Uiso 0.359(4) 1 calc R . P A 2
C6 C 0.5760(8) -0.1224(14) 0.0804(7) 0.133(3) Uani 0.359(4) 1 d . . P A 2
H6A H 0.551863 -0.070956 0.036503 0.160 Uiso 0.359(4) 1 calc R . P A 2
H6B H 0.544647 -0.105538 0.127327 0.160 Uiso 0.359(4) 1 calc R . P A 2
C7 C 0.4210(16) -0.354(2) 0.003(2) 0.35(2) Uani 0.359(4) 1 d . U P A 2
H7A H 0.454685 -0.387085 -0.037650 0.415 Uiso 0.359(4) 1 calc R . P A 2
H7B H 0.358302 -0.345986 -0.019200 0.415 Uiso 0.359(4) 1 calc R . P A 2
C8 C 0.6650(10) -0.0916(11) 0.1026(7) 0.144(4) Uani 0.359(4) 1 d . . P A 2
H8A H 0.695699 -0.099005 0.054120 0.172 Uiso 0.359(4) 1 calc R . P A 2
H8B H 0.691709 -0.146874 0.142724 0.172 Uiso 0.359(4) 1 calc R . P A 2
C9 C 0.5508(13) -0.2366(12) 0.0540(10) 0.169(6) Uani 0.359(4) 1 d . U P A 2
H9A H 0.573595 -0.289574 0.097392 0.203 Uiso 0.359(4) 1 calc R . P A 2
H9B H 0.580197 -0.254599 0.006074 0.203 Uiso 0.359(4) 1 calc R . P A 2
C11 C 0.4559(14) -0.257(3) 0.0333(19) 0.317(17) Uani 0.359(4) 1 d . U P A 2
H11A H 0.428954 -0.241901 0.083103 0.381 Uiso 0.359(4) 1 calc R . P A 2
H11B H 0.434004 -0.197502 -0.005732 0.381 Uiso 0.359(4) 1 calc R . P A 2
C0AA C 0.435(2) -0.4245(18) 0.0920(14) 0.270(12) Uani 0.359(4) 1 d . U P A 2
H0AB H 0.497776 -0.430458 0.111324 0.406 Uiso 0.359(4) 1 calc GR . P A 2
H0AC H 0.409631 -0.499921 0.084073 0.406 Uiso 0.359(4) 1 calc GR . P A 2
H0AD H 0.405303 -0.383928 0.131951 0.406 Uiso 0.359(4) 1 calc GR . P A 2

loop_
_atom_site_aniso_label
_atom_site_aniso_U_11
_atom_site_aniso_U_22
_atom_site_aniso_U_33
_atom_site_aniso_U_23
_atom_site_aniso_U_13
_atom_site_aniso_U_12
N001 0.0563(6) 0.0396(5) 0.0663(6) 0.0023(4) 0.0014(4) -0.0063(4)
C002 0.0562(6) 0.0352(5) 0.0411(5) -0.0007(4) 0.0104(4) -0.0008(4)
C003 0.0540(6) 0.0370(5) 0.0459(5) -0.0019(4) 0.0079(4) -0.0038(4)
C004 0.0586(6) 0.0316(5) 0.0478(5) -0.0011(4) 0.0103(5) -0.0045(4)
C005 0.0576(6) 0.0385(6) 0.0505(6) 0.0019(4) 0.0090(5) 0.0003(4)
C006 0.0579(7) 0.0449(6) 0.0605(7) 0.0030(5) 0.0044(5) -0.0012(5)
C007 0.0597(7) 0.0413(6) 0.0521(6) 0.0049(4) 0.0082(5) 0.0044(5)
C008 0.0665(7) 0.0420(6) 0.0540(6) 0.0045(5) 0.0093(5) 0.0095(5)
C009 0.0632(7) 0.0462(6) 0.0517(6) 0.0071(5) 0.0082(5) 0.0052(5)
C00A 0.0599(7) 0.0558(7) 0.0615(7) 0.0085(5) 0.0074(6) 0.0048(5)
C00B 0.0585(7) 0.0572(8) 0.0721(8) 0.0074(6) 0.0021(6) -0.0006(6)
C00C 0.0778(8) 0.0458(6) 0.0592(7) 0.0084(5) 0.0134(6) 0.0015(6)
C00D 0.0790(8) 0.0397(6) 0.0615(7) 0.0049(5) 0.0103(6) 0.0055(5)
C00E 0.0872(10) 0.0561(8) 0.0611(7) 0.0050(6) 0.0198(7) 0.0108(7)
C00F 0.0811(9) 0.0598(8) 0.0563(7) 0.0001(6) 0.0125(6) 0.0039(6)
C00G 0.0694(9) 0.0681(9) 0.0875(10) 0.0204(8) 0.0061(7) 0.0110(7)
C00H 0.0683(9) 0.0467(7) 0.1210(13) -0.0012(8) -0.0138(8) -0.0132(6)
C00I 0.1212(14) 0.0507(8) 0.0789(10) -0.0114(7) 0.0111(9) 0.0131(8)
C00J 0.1124(13) 0.0705(10) 0.0621(8) -0.0061(7) 0.0204(8) 0.0216(9)
C00K 0.1067(12) 0.0429(7) 0.0788(9) -0.0024(6) 0.0138(8) 0.0021(7)
C00L 0.1042(12) 0.0834(11) 0.0582(8) 0.0054(7) 0.0269(8) 0.0056(9)
C00M 0.1182(14) 0.0846(12) 0.0716(9) 0.0193(8) 0.0386(9) -0.0050(10)
C00N 0.1116(13) 0.0576(8) 0.0800(10) 0.0144(7) 0.0272(9) -0.0116(8)
C00O 0.0632(9) 0.0750(10) 0.1167(13) 0.0174(9) -0.0093(8) -0.0069(7)
C00P 0.0607(9) 0.1023(15) 0.1431(18) 0.0306(13) -0.0125(10) -0.0038(9)
C00Q 0.0655(9) 0.0960(14) 0.1250(15) 0.0340(12) -0.0051(9) 0.0136(9)
C00R 0.0833(15) 0.0448(11) 0.0689(15) 0.0023(11) -0.0035(11) -0.0151(10)
C00S 0.120(2) 0.0597(15) 0.0727(16) 0.0061(12) -0.0131(16) -0.0139(14)
C00T 0.092(3) 0.084(3) 0.104(3) -0.0016(19) -0.015(2) 0.013(2)
C00U 0.108(3) 0.073(2) 0.104(3) -0.0121(19) 0.014(2) 0.016(2)
C00V 0.0868(19) 0.097(2) 0.0709(16) 0.0008(15) 0.0208(14) 0.0043(16)
C00W 0.101(3) 0.099(3) 0.128(3) -0.024(2) 0.011(3) 0.008(3)
C00X 0.139(3) 0.083(2) 0.0711(17) 0.0044(16) -0.0004(17) -0.007(2)
C00Y 0.096(3) 0.111(3) 0.0829(19) -0.0142(18) 0.0090(18) 0.011(2)
C00Z 0.116(3) 0.102(2) 0.087(2) 0.0000(18) 0.034(2) 0.009(2)
C010 0.122(4) 0.109(4) 0.204(6) -0.052(4) 0.014(4) 0.013(3)
C011 0.136(5) 0.125(5) 0.276(11) -0.047(6) 0.035(5) 0.007(4)
C1 0.115(4) 0.066(3) 0.078(4) -0.002(3) 0.004(3) -0.021(3)
C2 0.171(6) 0.073(4) 0.102(4) 0.007(3) -0.023(4) -0.034(4)
C3 0.120(6) 0.165(9) 0.079(4) 0.034(5) 0.004(4) -0.010(6)
C4 0.081(4) 0.287(15) 0.084(4) 0.031(6) 0.018(3) 0.056(6)
C5 0.65(4) 0.139(10) 0.131(9) -0.009(8) -0.170(16) 0.041(16)
C6 0.124(8) 0.148(12) 0.122(7) -0.021(7) -0.003(5) -0.003(7)
C7 0.142(15) 0.23(2) 0.69(6) 0.21(3) 0.14(2) 0.051(14)
C8 0.128(9) 0.130(9) 0.157(8) 0.040(7) -0.043(8) -0.024(8)
C9 0.167(13) 0.156(11) 0.185(12) -0.059(8) 0.022(9) -0.049(10)
C11 0.144(14) 0.36(4) 0.42(3) 0.14(3) -0.065(17) 0.01(2)
C0AA 0.33(3) 0.24(2) 0.28(2) 0.046(17) 0.19(2) 0.014(19)

loop_
_atom_type_symbol
_atom_type_description
_atom_type_scat_dispersion_real
_atom_type_scat_dispersion_imag
_atom_type_scat_source
C C 0.0181 0.0091 'International Tables Vol C Tables 4.2.6.8 and 6.1.1.4'
H H 0.0000 0.0000 'International Tables Vol C Tables 4.2.6.8 and 6.1.1.4'
N N 0.0311 0.0180 'International Tables Vol C Tables 4.2.6.8 and 6.1.1.4'

loop_
_exptl_crystal_face_index_h
_exptl_crystal_face_index_k
_exptl_crystal_face_index_l
_exptl_crystal_face_perp_dist
-10 0 -1 0.0205
10 0 1 0.1061
0 -6 -6 0.0861
0 0 10 0.1412
0 7 4 0.1532
0 0 -10 0.1181

loop_
_geom_angle_atom_site_label_1
_geom_angle_atom_site_label_2
_geom_angle_atom_site_label_3
_geom_angle
_geom_angle_site_symmetry_1
_geom_angle_site_symmetry_3
_geom_angle_publ_flag
C003 N001 C00H 124.47(11) . . ?
C006 N001 C003 107.02(9) . . ?
C006 N001 C00H 127.99(11) . . ?
C004 C002 C003 119.83(10) . 3_766 ?
C004 C002 C005 134.80(10) . 3_766 ?
C005 C002 C003 105.37(10) 3_766 3_766 ?
N001 C003 C002 108.45(9) . 3_766 ?
C004 C003 N001 128.56(10) . . ?
C004 C003 C002 122.98(10) . 3_766 ?
C003 C004 C002 117.19(10) . . ?
C002 C005 C007 141.08(11) 3_766 . ?
C006 C005 C002 107.98(10) . 3_766 ?
C006 C005 C007 110.94(11) . . ?
N001 C006 C00B 137.33(12) . . ?
C005 C006 N001 111.17(11) . . ?
C005 C006 C00B 111.41(11) . . ?
C005 C007 C008 117.41(10) . . ?
C005 C007 C009 114.77(10) . . ?
C005 C007 C00A 100.21(10) . . ?
C008 C007 C009 101.13(10) . . ?
C008 C007 C00A 112.09(10) . . ?
C009 C007 C00A 111.71(10) . . ?
C00D C008 C007 110.62(11) . . ?
C00E C008 C007 129.01(12) . . ?
C00E C008 C00D 120.35(12) . . ?
C00C C009 C007 110.68(10) . . ?
C00F C009 C007 128.60(12) . . ?
C00F C009 C00C 120.71(12) . . ?
C00B C00A C007 111.64(11) . . ?
C00G C00A C007 127.83(13) . . ?
C00G C00A C00B 120.52(14) . . ?
C00A C00B C006 105.70(11) . . ?
C00O C00B C006 134.35(14) . . ?
C00O C00B C00A 119.90(13) . . ?
C009 C00C C00D 108.83(11) . . ?
C009 C00C C00N 120.01(13) . . ?
C00N C00C C00D 131.16(14) . . ?
C008 C00D C00C 108.64(11) . . ?
C00K C00D C008 120.57(13) . . ?
C00K C00D C00C 130.78(13) . . ?
C008 C00E C00J 118.40(14) . . ?
C00L C00F C009 118.83(14) . . ?
C00A C00G C00Q 118.99(16) . . ?
N001 C00H C1 98.0(2) . . ?
C00R C00H N001 120.59(18) . . ?
C00J C00I C00K 120.80(15) . . ?
C00I C00J C00E 121.05(14) . . ?
C00I C00K C00D 118.83(15) . . ?
C00M C00L C00F 120.69(15) . . ?
C00L C00M C00N 120.92(14) . . ?
C00M C00N C00C 118.84(16) . . ?
C00P C00O C00B 118.51(17) . . ?
C00Q C00P C00O 121.47(17) . . ?
C00P C00Q C00G 120.61(16) . . ?
C00H C00R C00S 111.6(2) . . ?
C00X C00S C00R 113.7(3) . . ?
C00U C00T C00Y 112.7(4) . . ?
C00W C00U C00T 115.6(4) . . ?
C00X C00V C00Z 111.7(3) . . ?
C00U C00W C010 111.9(5) . . ?
C00S C00X C00V 113.8(3) . . ?
C00Z C00Y C00T 117.8(4) . . ?
C00Y C00Z C00V 118.0(3) . . ?
C011 C010 C00W 115.1(5) . . ?
C2 C1 C00H 111.3(5) . . ?
C1 C2 C3 111.2(6) . . ?
C5 C3 C2 102.2(10) . . ?
C5 C4 C8 118.9(13) . . ?
C4 C5 C3 126.2(15) . . ?
C8 C6 C9 121.8(16) . . ?
C11 C7 C0AA 96(3) . . ?
C6 C8 C4 117.8(14) . . ?
C6 C9 C11 116(2) . . ?
C7 C11 C9 124(3) . . ?

loop_
_geom_bond_atom_site_label_1
_geom_bond_atom_site_label_2
_geom_bond_distance
_geom_bond_site_symmetry_2
_geom_bond_publ_flag
N001 C003 1.3976(15) . ?
N001 C006 1.3750(16) . ?
N001 C00H 1.4530(16) . ?
C002 C003 1.4386(15) 3_766 ?
C002 C004 1.3963(16) . ?
C002 C005 1.4250(16) 3_766 ?
C003 C004 1.3844(16) . ?
C005 C006 1.3634(17) . ?
C005 C007 1.5106(15) . ?
C006 C00B 1.4567(18) . ?
C007 C008 1.5259(17) . ?
C007 C009 1.5296(16) . ?
C007 C00A 1.5356(18) . ?
C008 C00D 1.3959(18) . ?
C008 C00E 1.3809(18) . ?
C009 C00C 1.3897(18) . ?
C009 C00F 1.3862(18) . ?
C00A C00B 1.4085(19) . ?
C00A C00G 1.3783(19) . ?
C00B C00O 1.389(2) . ?
C00C C00D 1.4651(18) . ?
C00C C00N 1.3934(19) . ?
C00D C00K 1.3894(19) . ?
C00E C00J 1.396(2) . ?
C00F C00L 1.385(2) . ?
C00G C00Q 1.386(2) . ?
C00H C00R 1.414(3) . ?
C00H C1 1.855(6) . ?
C00I C00J 1.376(3) . ?
C00I C00K 1.376(2) . ?
C00L C00M 1.377(3) . ?
C00M C00N 1.384(2) . ?
C00O C00P 1.386(3) . ?
C00P C00Q 1.372(3) . ?
C00R C00S 1.525(4) . ?
C00S C00X 1.494(5) . ?
C00T C00U 1.531(6) . ?
C00T C00Y 1.543(6) . ?
C00U C00W 1.493(8) . ?
C00V C00X 1.514(5) . ?
C00V C00Z 1.558(5) . ?
C00W C010 1.517(8) . ?
C00Y C00Z 1.452(6) . ?
C010 C011 1.478(10) . ?
C1 C2 1.485(8) . ?
C2 C3 1.648(11) . ?
C3 C5 1.549(18) . ?
C4 C5 1.09(2) . ?
C4 C8 1.677(17) . ?
C6 C8 1.387(13) . ?
C6 C9 1.435(17) . ?
C7 C11 1.31(4) . ?
C7 C0AA 1.66(4) . ?
C9 C11 1.44(2) . ?

loop_
_exptl_oxdiff_crystal_face_indexfrac_h
_exptl_oxdiff_crystal_face_indexfrac_k
_exptl_oxdiff_crystal_face_indexfrac_l
_exptl_oxdiff_crystal_face_x
_exptl_oxdiff_crystal_face_y
_exptl_oxdiff_crystal_face_z
-9.5715 -0.1918 -0.6710 -0.0785 0.9936 0.0816
9.5596 0.2947 0.7144 0.0784 -0.9923 -0.0957
-0.1173 -6.1663 -6.0879 -0.3115 0.0410 0.9494
0.3172 0.3385 10.4698 0.9337 -0.1227 -0.3364
0.0548 6.8994 4.3178 0.1230 -0.0162 -0.9923
-0.3252 0.3937 -10.4642 -0.9616 0.1264 0.2438
